data_7150109
loop_
_publ_author_name
'Kenworthy, Martin N.'
'Taylor, Richard J. K.'

_publ_section_title
;
 Tethered aminohydroxylation using acyclic homo-allylic sulfamate
 esters and sulfonamides as substrates.
;
_journal_issue 4
_journal_name_full 'Organic &amp; biomolecular chemistry'
_journal_page_first 603
_journal_page_last 611
_journal_paper_doi 10.1039/b416477f
_journal_volume 3
_journal_year 2005
_chemical_formula_moiety 'C5 H11 N O5 S'
_chemical_formula_sum 'C5 H11 N O5 S'
_chemical_formula_weight 197.21
_chemical_name_systematic
;
?
;
_space_group_IT_number 2
_symmetry_cell_setting triclinic
_symmetry_space_group_name_Hall '-P 1'
_symmetry_space_group_name_H-M 'P -1'
_atom_sites_solution_hydrogens geom
_atom_sites_solution_primary direct
_atom_sites_solution_secondary difmap
_audit_creation_method SHELXL-97
_cell_angle_alpha 66.3620(10)
_cell_angle_beta 87.9420(10)
_cell_angle_gamma 64.5380(10)
_cell_formula_units_Z 2
_cell_length_a 7.3712(5)
_cell_length_b 7.4301(5)
_cell_length_c 9.0586(6)
_cell_measurement_reflns_used 3050
_cell_measurement_temperature 115(2)
_cell_measurement_theta_max 30.02
_cell_measurement_theta_min 2.49
_cell_volume 404.73(5)
_computing_cell_refinement 'Bruker SMART'
_computing_data_collection 'Bruker SMART'
_computing_data_reduction 'Bruker SAINT'
_computing_molecular_graphics 'Bruker SHELXTL'
_computing_publication_material 'Bruker SHELXTL'
_computing_structure_refinement 'SHELXL-97 (Sheldrick, 1997)'
_computing_structure_solution 'SHELXS-97 (Sheldrick, 1990)'
_diffrn_ambient_temperature 115(2)
_diffrn_measured_fraction_theta_full 0.967
_diffrn_measured_fraction_theta_max 0.967
_diffrn_measurement_device_type 'CCD area detector'
_diffrn_measurement_method 'phi and omega scans'
_diffrn_radiation_monochromator graphite
_diffrn_radiation_source 'fine-focus sealed tube'
_diffrn_radiation_type MoK\a
_diffrn_radiation_wavelength 0.71073
_diffrn_reflns_av_R_equivalents 0.0149
_diffrn_reflns_av_sigmaI/netI 0.0225
_diffrn_reflns_limit_h_max 10
_diffrn_reflns_limit_h_min -10
_diffrn_reflns_limit_k_max 10
_diffrn_reflns_limit_k_min -10
_diffrn_reflns_limit_l_max 12
_diffrn_reflns_limit_l_min -12
_diffrn_reflns_number 4618
_diffrn_reflns_theta_full 30.02
_diffrn_reflns_theta_max 30.02
_diffrn_reflns_theta_min 2.49
_exptl_absorpt_coefficient_mu 0.385
_exptl_absorpt_correction_T_max 0.980
_exptl_absorpt_correction_T_min 0.864
_exptl_absorpt_correction_type multi-scan
_exptl_absorpt_process_details 'SADABS v2.03; (Sheldrick)'
_exptl_crystal_colour colourless
_exptl_crystal_density_diffrn 1.618
_exptl_crystal_density_meas 0
_exptl_crystal_density_method 'not measured'
_exptl_crystal_description plate
_exptl_crystal_F_000 208
_exptl_crystal_size_max 0.20
_exptl_crystal_size_mid 0.13
_exptl_crystal_size_min 0.05
_refine_diff_density_max 0.410
_refine_diff_density_min -0.406
_refine_diff_density_rms 0.061
_refine_ls_extinction_method none
_refine_ls_goodness_of_fit_ref 1.045
_refine_ls_hydrogen_treatment mixed
_refine_ls_matrix_type full
_refine_ls_number_parameters 115
_refine_ls_number_reflns 2291
_refine_ls_number_restraints 0
_refine_ls_restrained_S_all 1.045
_refine_ls_R_factor_all 0.0310
_refine_ls_R_factor_gt 0.0291
_refine_ls_shift/su_max 0.001
_refine_ls_shift/su_mean 0.000
_refine_ls_structure_factor_coef Fsqd
_refine_ls_weighting_details 'calc w=1/[\s^2^(Fo^2^)+(0.0464P)^2^+0.1322P] where P=(Fo^2^+2Fc^2^)/3'
_refine_ls_weighting_scheme calc
_refine_ls_wR_factor_gt 0.0825
_refine_ls_wR_factor_ref 0.0841
_reflns_number_gt 2153
_reflns_number_total 2291
_reflns_threshold_expression >2sigma(I)
_cod_data_source_file b416477f.txt
_cod_data_source_block rjt0418m
_cod_depositor_comments
;
The following automatic conversions were performed:
'_symmetry_cell_setting' value 'Triclinic' changed to 'triclinic'
according to '/home/saulius/struct/CIF-dictionaries/cif_core.dic'
dictionary named 'cif_core.dic' version 2.4.1 from 2010-06-29.

Automatic conversion script
Id: cif_fix_enum 1527 2010-12-29 10:47:43Z saulius 
;
_cod_original_sg_symbol_H-M P-1
_cod_database_code 7150109

loop_
_symmetry_equiv_pos_as_xyz
'x, y, z'
'-x, -y, -z'

loop_
_atom_site_label
_atom_site_type_symbol
_atom_site_fract_x
_atom_site_fract_y
_atom_site_fract_z
_atom_site_U_iso_or_equiv
_atom_site_adp_type
_atom_site_occupancy
_atom_site_symmetry_multiplicity
_atom_site_calc_flag
_atom_site_refinement_flags
_atom_site_disorder_assembly
_atom_site_disorder_group
C1 C -0.02088(16) 0.96887(18) 0.75754(13) 0.0173(2) Uani 1 1 d . . .
H1A H -0.0115 0.8779 0.8749 0.021 Uiso 1 1 calc R . .
H1B H -0.1634 1.0852 0.7152 0.021 Uiso 1 1 calc R . .
C2 C 0.12028(15) 1.07646(16) 0.73891(12) 0.01389(19) Uani 1 1 d . . .
H2 H 0.1016 1.1807 0.6221 0.017 Uiso 1 1 calc R . .
C3 C 0.34288(15) 0.90247(17) 0.79815(12) 0.01410(19) Uani 1 1 d . . .
H3 H 0.3584 0.8037 0.9160 0.017 Uiso 1 1 calc R . .
C4 C 0.49101(16) 0.99859(18) 0.78152(13) 0.0183(2) Uani 1 1 d . . .
H4A H 0.4583 1.0862 0.8458 0.022 Uiso 1 1 calc R . .
H4B H 0.6311 0.8772 0.8264 0.022 Uiso 1 1 calc R . .
C5 C -0.10760(19) 1.39625(19) 0.77244(16) 0.0258(2) Uani 1 1 d . . .
H5A H -0.0984 1.4873 0.6616 0.039 Uiso 1 1 calc R . .
H5B H -0.1232 1.4735 0.8415 0.039 Uiso 1 1 calc R . .
H5C H -0.2256 1.3686 0.7690 0.039 Uiso 1 1 calc R . .
N1 N 0.39661(14) 0.76784(15) 0.70473(12) 0.01645(18) Uani 1 1 d . . .
H1 H 0.406(2) 0.835(3) 0.604(2) 0.027(4) Uiso 1 1 d . . .
O1 O 0.03243(12) 0.82979(13) 0.66921(10) 0.01850(17) Uani 1 1 d . . .
O2 O 0.28911(13) 0.49425(13) 0.88749(10) 0.02125(18) Uani 1 1 d . . .
O3 O 0.29021(15) 0.56387(14) 0.59709(11) 0.0260(2) Uani 1 1 d . . .
O4 O 0.07352(12) 1.19141(13) 0.83824(10) 0.01870(17) Uani 1 1 d . . .
O5 O 0.48209(12) 1.13587(13) 0.61481(10) 0.01868(17) Uani 1 1 d . . .
H5 H 0.4218 1.2687 0.5988 0.028 Uiso 1 1 calc R . .
S1 S 0.25931(4) 0.64308(4) 0.72056(3) 0.01678(9) Uani 1 1 d . . .

loop_
_atom_site_aniso_label
_atom_site_aniso_U_11
_atom_site_aniso_U_22
_atom_site_aniso_U_33
_atom_site_aniso_U_23
_atom_site_aniso_U_13
_atom_site_aniso_U_12
C1 0.0149(4) 0.0171(5) 0.0204(5) -0.0084(4) 0.0030(4) -0.0074(4)
C2 0.0140(4) 0.0133(4) 0.0150(4) -0.0072(4) 0.0029(3) -0.0057(4)
C3 0.0135(4) 0.0135(4) 0.0149(4) -0.0060(4) 0.0020(3) -0.0058(4)
C4 0.0161(5) 0.0188(5) 0.0198(5) -0.0061(4) 0.0015(4) -0.0096(4)
C5 0.0239(6) 0.0173(5) 0.0314(6) -0.0127(5) 0.0047(5) -0.0031(4)
N1 0.0181(4) 0.0137(4) 0.0183(4) -0.0077(3) 0.0063(3) -0.0074(3)
O1 0.0199(4) 0.0165(4) 0.0192(4) -0.0073(3) -0.0011(3) -0.0083(3)
O2 0.0266(4) 0.0154(4) 0.0185(4) -0.0031(3) 0.0015(3) -0.0103(3)
O3 0.0412(5) 0.0184(4) 0.0225(4) -0.0122(3) 0.0070(4) -0.0141(4)
O4 0.0203(4) 0.0157(4) 0.0193(4) -0.0104(3) 0.0031(3) -0.0047(3)
O5 0.0223(4) 0.0151(4) 0.0207(4) -0.0083(3) 0.0089(3) -0.0101(3)
S1 0.02225(15) 0.01219(14) 0.01587(14) -0.00566(10) 0.00252(10) -0.00806(11)

loop_
_atom_type_symbol
_atom_type_description
_atom_type_scat_dispersion_real
_atom_type_scat_dispersion_imag
_atom_type_scat_source
C C 0.0033 0.0016 'International Tables Vol C Tables 4.2.6.8 and 6.1.1.4'
H H 0.0000 0.0000 'International Tables Vol C Tables 4.2.6.8 and 6.1.1.4'
N N 0.0061 0.0033 'International Tables Vol C Tables 4.2.6.8 and 6.1.1.4'
O O 0.0106 0.0060 'International Tables Vol C Tables 4.2.6.8 and 6.1.1.4'
S S 0.1246 0.1234 'International Tables Vol C Tables 4.2.6.8 and 6.1.1.4'

loop_
_geom_angle_atom_site_label_1
_geom_angle_atom_site_label_2
_geom_angle_atom_site_label_3
_geom_angle
_geom_angle_site_symmetry_1
_geom_angle_site_symmetry_3
_geom_angle_publ_flag
O1 C1 C2 111.62(8) . . ?
O1 C1 H1A 109.3 . . ?
C2 C1 H1A 109.3 . . ?
O1 C1 H1B 109.3 . . ?
C2 C1 H1B 109.3 . . ?
H1A C1 H1B 108.0 . . ?
O4 C2 C3 106.93(8) . . ?
O4 C2 C1 108.93(8) . . ?
C3 C2 C1 111.00(8) . . ?
O4 C2 H2 110.0 . . ?
C3 C2 H2 110.0 . . ?
C1 C2 H2 110.0 . . ?
N1 C3 C4 108.72(8) . . ?
N1 C3 C2 109.23(8) . . ?
C4 C3 C2 113.63(8) . . ?
N1 C3 H3 108.4 . . ?
C4 C3 H3 108.4 . . ?
C2 C3 H3 108.4 . . ?
O5 C4 C3 111.40(8) . . ?
O5 C4 H4A 109.3 . . ?
C3 C4 H4A 109.3 . . ?
O5 C4 H4B 109.3 . . ?
C3 C4 H4B 109.3 . . ?
H4A C4 H4B 108.0 . . ?
O4 C5 H5A 109.5 . . ?
O4 C5 H5B 109.5 . . ?
H5A C5 H5B 109.5 . . ?
O4 C5 H5C 109.5 . . ?
H5A C5 H5C 109.5 . . ?
H5B C5 H5C 109.5 . . ?
C3 N1 S1 114.09(7) . . ?
C3 N1 H1 115.0(11) . . ?
S1 N1 H1 111.1(11) . . ?
C1 O1 S1 114.32(6) . . ?
C2 O4 C5 113.90(8) . . ?
C4 O5 H5 109.5 . . ?
O2 S1 O3 119.77(5) . . ?
O2 S1 O1 108.86(5) . . ?
O3 S1 O1 104.59(5) . . ?
O2 S1 N1 108.64(5) . . ?
O3 S1 N1 108.84(5) . . ?
O1 S1 N1 105.17(4) . . ?

loop_
_geom_bond_atom_site_label_1
_geom_bond_atom_site_label_2
_geom_bond_distance
_geom_bond_site_symmetry_2
_geom_bond_publ_flag
C1 O1 1.4676(13) . ?
C1 C2 1.5312(14) . ?
C1 H1A 0.9900 . ?
C1 H1B 0.9900 . ?
C2 O4 1.4137(12) . ?
C2 C3 1.5279(14) . ?
C2 H2 1.0000 . ?
C3 N1 1.4791(13) . ?
C3 C4 1.5157(14) . ?
C3 H3 1.0000 . ?
C4 O5 1.4282(13) . ?
C4 H4A 0.9900 . ?
C4 H4B 0.9900 . ?
C5 O4 1.4271(13) . ?
C5 H5A 0.9800 . ?
C5 H5B 0.9800 . ?
C5 H5C 0.9800 . ?
N1 S1 1.6105(9) . ?
N1 H1 0.864(16) . ?
O1 S1 1.5752(8) . ?
O2 S1 1.4254(8) . ?
O3 S1 1.4295(8) . ?
O5 H5 0.8400 . ?

loop_
_geom_torsion_atom_site_label_1
_geom_torsion_atom_site_label_2
_geom_torsion_atom_site_label_3
_geom_torsion_atom_site_label_4
_geom_torsion
_geom_torsion_site_symmetry_1
_geom_torsion_site_symmetry_2
_geom_torsion_site_symmetry_3
_geom_torsion_site_symmetry_4
_geom_torsion_publ_flag
O1 C1 C2 O4 -174.72(8) . . . . ?
O1 C1 C2 C3 -57.24(11) . . . . ?
O4 C2 C3 N1 176.59(8) . . . . ?
C1 C2 C3 N1 57.90(11) . . . . ?
O4 C2 C3 C4 -61.83(11) . . . . ?
C1 C2 C3 C4 179.48(9) . . . . ?
N1 C3 C4 O5 60.36(11) . . . . ?
C2 C3 C4 O5 -61.51(11) . . . . ?
C4 C3 N1 S1 176.49(7) . . . . ?
C2 C3 N1 S1 -59.00(10) . . . . ?
C2 C1 O1 S1 56.66(10) . . . . ?
C3 C2 O4 C5 163.60(9) . . . . ?
C1 C2 O4 C5 -76.37(11) . . . . ?
C1 O1 S1 O2 63.65(8) . . . . ?
C1 O1 S1 O3 -167.22(7) . . . . ?
C1 O1 S1 N1 -52.62(8) . . . . ?
C3 N1 S1 O2 -61.84(8) . . . . ?
C3 N1 S1 O3 166.19(7) . . . . ?
C3 N1 S1 O1 54.58(8) . . . . ?

loop_
_cod_related_entry_id
_cod_related_entry_database
_cod_related_entry_code
1 ChemSpider 9485077
